data_2311917
loop_
_publ_author_name
'Minyaev, Mikhail E.'
'Nifant'ev, Ilya E.'
'Tavtorkin, Alexander N.'
'Korchagina, Sof'ya A.'
'Zeynalova, Shadana Sh'
'Ananyev, Ivan V.'
'Churakov, Andrei V.'

_publ_section_title
;
 Isomorphous rare-earth bis[bis(2,6-diisopropylphenyl)phosphate] complexes
 and their self-assembly into two-dimensional frameworks by intramolecular
 hydrogen bonds.
;
_journal_coeditor_code UK3140
_journal_issue 'Pt 10'
_journal_name_full 'Acta crystallographica. Section C, Structural chemistry'
_journal_page_first 820
_journal_page_last 827
_journal_paper_doi 10.1107/S2053229617012979
_journal_volume 73
_journal_year 2017
_chemical_formula_iupac '[Y (C24 H34 O4 P1) Cl (C H4 O)4], 2C H4 O'
_chemical_formula_sum 'C54 H92 Cl O14 P2 Y'
_chemical_formula_weight 1151.57
_chemical_name_systematic
'Bis[bis(2,6-diisopropylphenyl)phosphato-\k<i>O</i>]chloridotetrakis(methanol-\k<i>O</i>)yttrium methanol disolvate'
_space_group_crystal_system monoclinic
_space_group_IT_number 15
_space_group_name_Hall '-C 2yc'
_space_group_name_H-M_alt 'C 1 2/c 1'
_atom_sites_solution_hydrogens mixed
_atom_sites_solution_primary direct
_atom_sites_solution_secondary difmap
_audit_creation_method SHELXL-2014
_cell_angle_alpha 90
_cell_angle_beta 104.7080(10)
_cell_angle_gamma 90
_cell_formula_units_Z 4
_cell_length_a 16.9203(5)
_cell_length_b 12.3877(4)
_cell_length_c 30.3676(10)
_cell_measurement_reflns_used 8624
_cell_measurement_temperature 100(2)
_cell_measurement_theta_max 32.08
_cell_measurement_theta_min 2.27
_cell_volume 6156.6(3)
_computing_cell_refinement
;
SAINT (Bruker, 2008)
;
_computing_data_collection
;
<i>APEX2</i> (Bruker, 2008)
;
_computing_data_reduction
;
SAINT (Bruker, 2008)
;
_computing_molecular_graphics
;
SHELXTL (Sheldrick, 2008)
;
_computing_publication_material
;
SHELXTL (Sheldrick, 2008)
;
_computing_structure_refinement
;
SHELXL-2014 (Sheldrick, 2015)
;
_computing_structure_solution
;
SHELXS-2013 (Sheldrick, 2008)
;
_diffrn_ambient_temperature 100(2)
_diffrn_measured_fraction_theta_full 1.000
_diffrn_measured_fraction_theta_max 0.993
_diffrn_measurement_device_type 'Bruker APEXII CCD area detector'
_diffrn_measurement_method '\w scans'
_diffrn_radiation_monochromator graphite
_diffrn_radiation_source 'fine-focus sealed tube'
_diffrn_radiation_type MoK\a
_diffrn_radiation_wavelength 0.71073
_diffrn_reflns_av_R_equivalents 0.0419
_diffrn_reflns_limit_h_max 25
_diffrn_reflns_limit_h_min -25
_diffrn_reflns_limit_k_max 16
_diffrn_reflns_limit_k_min -18
_diffrn_reflns_limit_l_max 45
_diffrn_reflns_limit_l_min -46
_diffrn_reflns_number 36276
_diffrn_reflns_theta_full 25.242
_diffrn_reflns_theta_max 32.604
_diffrn_reflns_theta_min 2.062
_exptl_absorpt_coefficient_mu 1.100
_exptl_absorpt_correction_T_max 0.8893
_exptl_absorpt_correction_T_min 0.6917
_exptl_absorpt_correction_type multi-scan
_exptl_absorpt_process_details
;
(SADABS; Sheldrick, 1997)
;
_exptl_crystal_colour colourless
_exptl_crystal_density_diffrn 1.242
_exptl_crystal_density_method 'not measured'
_exptl_crystal_description prism
_exptl_crystal_F_000 2456
_exptl_crystal_size_max 0.25
_exptl_crystal_size_mid 0.21
_exptl_crystal_size_min 0.20
_refine_diff_density_max 0.571
_refine_diff_density_min -0.367
_refine_ls_extinction_method none
_refine_ls_goodness_of_fit_ref 1.017
_refine_ls_hydrogen_treatment mixed
_refine_ls_matrix_type full
_refine_ls_number_parameters 349
_refine_ls_number_reflns 11155
_refine_ls_number_restraints 0
_refine_ls_restrained_S_all 1.017
_refine_ls_R_factor_all 0.0602
_refine_ls_R_factor_gt 0.0390
_refine_ls_shift/su_max 0.001
_refine_ls_shift/su_mean 0.000
_refine_ls_structure_factor_coef Fsqd
_refine_ls_weighting_details 'w=1/[\s^2^(Fo^2^)+(0.0472P)^2^+2.7232P] where P=(Fo^2^+2Fc^2^)/3'
_refine_ls_weighting_scheme calc
_refine_ls_wR_factor_gt 0.0883
_refine_ls_wR_factor_ref 0.0954
_reflns_number_gt 8714
_reflns_number_total 11155
_reflns_threshold_expression 'I > 2\s(I)'
_cod_data_source_file uk3140sup1.cif
_cod_data_source_block mol-3
_cod_original_sg_symbol_H-M 'C 2/c'
_cod_database_code 2311917
_shelx_space_group_comment
;
The symmetry employed for this shelxl refinement is uniquely defined
by the following loop, which should always be used as a source of
symmetry information in preference to the above space-group names.
They are only intended as comments.
;
_shelx_estimated_absorpt_t_min 0.771
_shelx_estimated_absorpt_t_max 0.810
_shelxl_version_number 2.014

loop_
_space_group_symop_operation_xyz
'x, y, z'
'-x, y, -z+1/2'
'x+1/2, y+1/2, z'
'-x+1/2, y+1/2, -z+1/2'
'-x, -y, -z'
'x, -y, z-1/2'
'-x+1/2, -y+1/2, -z'
'x+1/2, -y+1/2, z-1/2'

loop_
_atom_site_type_symbol
_atom_site_label
_atom_site_fract_x
_atom_site_fract_y
_atom_site_fract_z
_atom_site_U_iso_or_equiv
_atom_site_adp_type
_atom_site_calc_flag
_atom_site_occupancy
Y Y1 0.5000 0.26657(2) 0.2500 0.01333(5) Uani d 1
Cl Cl1 0.5000 0.05508(5) 0.2500 0.02981(13) Uani d 1
P P1 0.57755(2) 0.35767(3) 0.15767(2) 0.01065(7) Uani d 1
O O1 0.52252(6) 0.29814(8) 0.18154(3) 0.01332(18) Uani d 1
O O2 0.62830(6) 0.44344(8) 0.18592(3) 0.01494(19) Uani d 1
O O3 0.63810(6) 0.27813(8) 0.14144(3) 0.01214(18) Uani d 1
O O4 0.52584(6) 0.39971(8) 0.10950(3) 0.01245(18) Uani d 1
O O5 0.58771(7) 0.41957(10) 0.26299(4) 0.0237(2) Uani d 1
O O6 0.63698(7) 0.20442(12) 0.27763(5) 0.0301(3) Uani d 1
H H28 0.6050(14) 0.435(2) 0.2416(9) 0.050(7) Uiso d 1
H H29 0.6397(16) 0.141(2) 0.2803(9) 0.052(8) Uiso d 1
C C1 0.62062(8) 0.22403(12) 0.09920(4) 0.0128(2) Uani d 1
C C2 0.59191(8) 0.11795(12) 0.09750(5) 0.0156(3) Uani d 1
C C3 0.58070(9) 0.06367(13) 0.05590(5) 0.0192(3) Uani d 1
H H3A 0.5621 -0.0090 0.0535 0.023 Uiso calc 1
C C4 0.59628(9) 0.11397(14) 0.01815(5) 0.0202(3) Uani d 1
H H4A 0.5879 0.0760 -0.0098 0.024 Uiso calc 1
C C5 0.62403(9) 0.21961(13) 0.02129(5) 0.0176(3) Uani d 1
H H5A 0.6339 0.2535 -0.0049 0.021 Uiso calc 1
C C6 0.63790(8) 0.27757(12) 0.06209(4) 0.0135(2) Uani d 1
C C7 0.57672(10) 0.06253(13) 0.13906(5) 0.0207(3) Uani d 1
H H7A 0.5737 0.1197 0.1618 0.025 Uiso calc 1
C C8 0.64827(12) -0.01193(17) 0.16068(7) 0.0361(4) Uani d 1
H H8A 0.6990 0.0301 0.1687 0.054 Uiso calc 1
H H8B 0.6529 -0.0686 0.1390 0.054 Uiso calc 1
H H8C 0.6387 -0.0450 0.1882 0.054 Uiso calc 1
C C9 0.49583(11) 0.00049(15) 0.12823(7) 0.0326(4) Uani d 1
H H9A 0.4509 0.0497 0.1146 0.049 Uiso calc 1
H H9B 0.4869 -0.0299 0.1564 0.049 Uiso calc 1
H H9C 0.4979 -0.0580 0.1068 0.049 Uiso calc 1
C C10 0.67141(8) 0.39198(12) 0.06482(5) 0.0159(3) Uani d 1
H H10A 0.6740 0.4213 0.0958 0.019 Uiso calc 1
C C11 0.75802(10) 0.39201(15) 0.05785(7) 0.0292(4) Uani d 1
H H11A 0.7939 0.3481 0.0816 0.044 Uiso calc 1
H H11B 0.7787 0.4662 0.0597 0.044 Uiso calc 1
H H11C 0.7568 0.3618 0.0279 0.044 Uiso calc 1
C C12 0.61588(11) 0.46586(14) 0.02939(5) 0.0241(3) Uani d 1
H H12A 0.5605 0.4652 0.0339 0.036 Uiso calc 1
H H12B 0.6143 0.4398 -0.0013 0.036 Uiso calc 1
H H12C 0.6374 0.5397 0.0330 0.036 Uiso calc 1
C C13 0.45330(8) 0.46036(12) 0.10258(4) 0.0128(2) Uani d 1
C C14 0.37897(8) 0.40381(12) 0.08994(4) 0.0145(3) Uani d 1
C C15 0.30775(9) 0.46539(13) 0.08159(5) 0.0190(3) Uani d 1
H H15A 0.2562 0.4303 0.0728 0.023 Uiso calc 1
C C16 0.31065(9) 0.57709(14) 0.08588(5) 0.0206(3) Uani d 1
H H16A 0.2614 0.6174 0.0807 0.025 Uiso calc 1
C C17 0.38518(9) 0.62952(13) 0.09774(5) 0.0182(3) Uani d 1
H H17A 0.3864 0.7059 0.1004 0.022 Uiso calc 1
C C18 0.45899(8) 0.57257(12) 0.10587(4) 0.0142(2) Uani d 1
C C19 0.37752(9) 0.28185(12) 0.08412(5) 0.0181(3) Uani d 1
H H19A 0.4249 0.2517 0.1076 0.022 Uiso calc 1
C C20 0.29968(11) 0.22990(16) 0.09148(7) 0.0346(4) Uani d 1
H H20A 0.2909 0.2545 0.1205 0.052 Uiso calc 1
H H20B 0.3055 0.1512 0.0920 0.052 Uiso calc 1
H H20C 0.2529 0.2507 0.0666 0.052 Uiso calc 1
C C21 0.38949(12) 0.25205(14) 0.03727(6) 0.0294(4) Uani d 1
H H21A 0.4410 0.2828 0.0339 0.044 Uiso calc 1
H H21B 0.3440 0.2809 0.0134 0.044 Uiso calc 1
H H21C 0.3911 0.1733 0.0345 0.044 Uiso calc 1
C C22 0.53968(9) 0.63343(12) 0.11692(5) 0.0179(3) Uani d 1
H H22A 0.5847 0.5795 0.1200 0.022 Uiso calc 1
C C23 0.55315(10) 0.69441(14) 0.16214(6) 0.0248(3) Uani d 1
H H23A 0.5572 0.6426 0.1870 0.037 Uiso calc 1
H H23B 0.5070 0.7432 0.1609 0.037 Uiso calc 1
H H23C 0.6038 0.7364 0.1674 0.037 Uiso calc 1
C C24 0.54354(10) 0.71121(13) 0.07811(6) 0.0229(3) Uani d 1
H H24A 0.5328 0.6713 0.0493 0.034 Uiso calc 1
H H24B 0.5980 0.7440 0.0843 0.034 Uiso calc 1
H H24C 0.5023 0.7679 0.0759 0.034 Uiso calc 1
C C25 0.59930(12) 0.51119(15) 0.29229(6) 0.0290(4) Uani d 1
H H25A 0.6392 0.5600 0.2845 0.043 Uiso calc 1
H H25B 0.6194 0.4876 0.3240 0.043 Uiso calc 1
H H25C 0.5472 0.5491 0.2886 0.043 Uiso calc 1
C C26 0.71665(12) 0.2457(2) 0.27909(11) 0.0575(7) Uani d 1
H H26A 0.7581 0.1960 0.2964 0.086 Uiso calc 1
H H26B 0.7234 0.3166 0.2938 0.086 Uiso calc 1
H H26C 0.7230 0.2525 0.2480 0.086 Uiso calc 1
H H30 0.7472(17) 0.494(2) 0.1956(10) 0.060(8) Uiso d 1
O O7 0.79371(9) 0.49959(14) 0.19830(7) 0.0537(5) Uani d 1
C C27 0.83070(12) 0.3975(2) 0.19620(8) 0.0456(5) Uani d 1
H H27A 0.8827 0.4075 0.1881 0.068 Uiso calc 1
H H27B 0.7943 0.3526 0.1732 0.068 Uiso calc 1
H H27C 0.8407 0.3620 0.2259 0.068 Uiso calc 1

loop_
_atom_site_aniso_label
_atom_site_aniso_U_11
_atom_site_aniso_U_22
_atom_site_aniso_U_33
_atom_site_aniso_U_12
_atom_site_aniso_U_13
_atom_site_aniso_U_23
Y1 0.01262(8) 0.01651(10) 0.01154(8) 0.000 0.00433(6) 0.000
Cl1 0.0216(2) 0.0176(3) 0.0438(3) 0.000 -0.0034(2) 0.000
P1 0.01099(14) 0.01092(16) 0.01046(14) 0.00132(12) 0.00350(11) 0.00023(11)
O1 0.0134(4) 0.0156(5) 0.0117(4) -0.0010(4) 0.0047(3) 0.0006(4)
O2 0.0152(4) 0.0147(5) 0.0151(4) -0.0017(4) 0.0042(4) -0.0021(4)
O3 0.0121(4) 0.0130(5) 0.0114(4) 0.0029(4) 0.0031(3) -0.0007(3)
O4 0.0120(4) 0.0135(5) 0.0123(4) 0.0046(4) 0.0040(3) 0.0017(3)
O5 0.0322(6) 0.0241(6) 0.0189(5) -0.0106(5) 0.0141(5) -0.0089(4)
O6 0.0137(5) 0.0299(7) 0.0439(8) -0.0008(5) 0.0023(5) 0.0083(6)
C1 0.0118(5) 0.0140(6) 0.0130(5) 0.0037(5) 0.0038(4) -0.0012(5)
C2 0.0145(6) 0.0137(7) 0.0202(6) 0.0012(5) 0.0073(5) -0.0013(5)
C3 0.0181(6) 0.0167(7) 0.0233(7) -0.0020(6) 0.0063(5) -0.0064(6)
C4 0.0171(6) 0.0255(8) 0.0175(6) 0.0034(6) 0.0034(5) -0.0072(6)
C5 0.0180(6) 0.0218(8) 0.0131(6) 0.0058(6) 0.0044(5) 0.0010(5)
C6 0.0121(5) 0.0151(7) 0.0138(5) 0.0044(5) 0.0044(4) 0.0011(5)
C7 0.0298(8) 0.0130(7) 0.0235(7) -0.0013(6) 0.0145(6) -0.0001(5)
C8 0.0337(10) 0.0400(11) 0.0343(9) 0.0037(8) 0.0080(8) 0.0166(8)
C9 0.0323(9) 0.0241(9) 0.0473(11) -0.0048(7) 0.0209(8) 0.0048(8)
C10 0.0172(6) 0.0153(7) 0.0176(6) 0.0038(5) 0.0088(5) 0.0028(5)
C11 0.0237(8) 0.0197(8) 0.0504(11) 0.0014(7) 0.0208(7) 0.0003(8)
C12 0.0335(8) 0.0200(8) 0.0218(7) 0.0092(7) 0.0124(6) 0.0080(6)
C13 0.0119(5) 0.0158(7) 0.0112(5) 0.0040(5) 0.0037(4) 0.0011(5)
C14 0.0136(6) 0.0169(7) 0.0129(5) 0.0004(5) 0.0029(4) 0.0005(5)
C15 0.0122(6) 0.0258(8) 0.0180(6) 0.0018(6) 0.0018(5) 0.0003(6)
C16 0.0152(6) 0.0259(8) 0.0204(7) 0.0089(6) 0.0039(5) 0.0030(6)
C17 0.0200(7) 0.0157(7) 0.0189(6) 0.0066(5) 0.0046(5) 0.0022(5)
C18 0.0143(6) 0.0145(7) 0.0135(6) 0.0033(5) 0.0032(5) 0.0019(5)
C19 0.0173(6) 0.0174(7) 0.0173(6) -0.0024(5) 0.0004(5) -0.0013(5)
C20 0.0297(9) 0.0280(9) 0.0475(11) -0.0111(8) 0.0124(8) -0.0037(8)
C21 0.0411(10) 0.0241(9) 0.0222(7) 0.0037(7) 0.0065(7) -0.0045(6)
C22 0.0174(6) 0.0130(7) 0.0224(7) 0.0011(5) 0.0032(5) 0.0022(5)
C23 0.0285(8) 0.0177(7) 0.0243(7) -0.0022(6) -0.0003(6) -0.0005(6)
C24 0.0253(7) 0.0170(8) 0.0278(8) 0.0001(6) 0.0091(6) 0.0048(6)
C25 0.0412(10) 0.0274(9) 0.0206(7) -0.0102(8) 0.0122(7) -0.0109(6)
C26 0.0153(8) 0.0597(16) 0.093(2) -0.0042(9) 0.0059(10) 0.0226(14)
O7 0.0234(7) 0.0484(10) 0.0892(14) -0.0156(7) 0.0139(8) -0.0216(9)
C27 0.0306(10) 0.0488(14) 0.0597(14) -0.0129(10) 0.0157(9) -0.0198(11)

loop_
_atom_type_symbol
_atom_type_description
_atom_type_scat_dispersion_real
_atom_type_scat_dispersion_imag
_atom_type_scat_source
C C 0.0033 0.0016 'International Tables Vol C Tables 4.2.6.8 and 6.1.1.4'
H H 0.0000 0.0000 'International Tables Vol C Tables 4.2.6.8 and 6.1.1.4'
O O 0.0106 0.0060 'International Tables Vol C Tables 4.2.6.8 and 6.1.1.4'
P P 0.1023 0.0942 'International Tables Vol C Tables 4.2.6.8 and 6.1.1.4'
Y Y -2.7962 3.5667 'International Tables Vol C Tables 4.2.6.8 and 6.1.1.4'
Cl Cl 0.1484 0.1585 'International Tables Vol C Tables 4.2.6.8 and 6.1.1.4'

loop_
_geom_angle_atom_site_label_1
_geom_angle_atom_site_label_2
_geom_angle_atom_site_label_3
_geom_angle_site_symmetry_1
_geom_angle_site_symmetry_3
_geom_angle
O1 Y1 O1 2_655 . 159.90(5)
O1 Y1 O5 2_655 . 87.30(4)
O1 Y1 O5 . . 76.64(4)
O1 Y1 O5 2_655 2_655 76.64(4)
O1 Y1 O5 . 2_655 87.30(4)
O5 Y1 O5 . 2_655 74.29(6)
O1 Y1 O6 2_655 . 96.26(4)
O1 Y1 O6 . . 90.21(4)
O5 Y1 O6 . . 71.87(5)
O5 Y1 O6 2_655 . 145.71(5)
O1 Y1 O6 2_655 2_655 90.21(4)
O1 Y1 O6 . 2_655 96.26(4)
O5 Y1 O6 . 2_655 145.71(5)
O5 Y1 O6 2_655 2_655 71.87(5)
O6 Y1 O6 . 2_655 142.30(7)
O1 Y1 Cl1 2_655 . 100.05(3)
O1 Y1 Cl1 . . 100.05(3)
O5 Y1 Cl1 . . 142.86(3)
O5 Y1 Cl1 2_655 . 142.86(3)
O6 Y1 Cl1 . . 71.15(4)
O6 Y1 Cl1 2_655 . 71.15(4)
O2 P1 O1 . . 114.01(6)
O2 P1 O3 . . 107.32(5)
O1 P1 O3 . . 111.79(6)
O2 P1 O4 . . 113.42(6)
O1 P1 O4 . . 109.84(5)
O3 P1 O4 . . 99.53(5)
P1 O1 Y1 . . 143.28(6)
C1 O3 P1 . . 125.06(8)
C13 O4 P1 . . 124.56(8)
C25 O5 Y1 . . 136.04(10)
C25 O5 H28 . . 107.6(18)
Y1 O5 H28 . . 113.1(18)
C26 O6 Y1 . . 136.00(13)
C26 O6 H29 . . 108.8(19)
Y1 O6 H29 . . 112.6(19)
C2 C1 C6 . . 123.85(13)
C2 C1 O3 . . 118.10(12)
C6 C1 O3 . . 117.93(12)
C1 C2 C3 . . 116.80(13)
C1 C2 C7 . . 121.76(13)
C3 C2 C7 . . 121.40(14)
C4 C3 C2 . . 121.26(14)
C4 C3 H3A . . 119.4
C2 C3 H3A . . 119.4
C5 C4 C3 . . 119.97(13)
C5 C4 H4A . . 120.0
C3 C4 H4A . . 120.0
C4 C5 C6 . . 121.54(13)
C4 C5 H5A . . 119.2
C6 C5 H5A . . 119.2
C5 C6 C1 . . 116.56(13)
C5 C6 C10 . . 120.18(12)
C1 C6 C10 . . 123.25(12)
C2 C7 C9 . . 112.34(14)
C2 C7 C8 . . 110.34(13)
C9 C7 C8 . . 110.87(14)
C2 C7 H7A . . 107.7
C9 C7 H7A . . 107.7
C8 C7 H7A . . 107.7
C7 C8 H8A . . 109.5
C7 C8 H8B . . 109.5
H8A C8 H8B . . 109.5
C7 C8 H8C . . 109.5
H8A C8 H8C . . 109.5
H8B C8 H8C . . 109.5
C7 C9 H9A . . 109.5
C7 C9 H9B . . 109.5
H9A C9 H9B . . 109.5
C7 C9 H9C . . 109.5
H9A C9 H9C . . 109.5
H9B C9 H9C . . 109.5
C6 C10 C11 . . 110.42(12)
C6 C10 C12 . . 111.31(12)
C11 C10 C12 . . 109.81(13)
C6 C10 H10A . . 108.4
C11 C10 H10A . . 108.4
C12 C10 H10A . . 108.4
C10 C11 H11A . . 109.5
C10 C11 H11B . . 109.5
H11A C11 H11B . . 109.5
C10 C11 H11C . . 109.5
H11A C11 H11C . . 109.5
H11B C11 H11C . . 109.5
C10 C12 H12A . . 109.5
C10 C12 H12B . . 109.5
H12A C12 H12B . . 109.5
C10 C12 H12C . . 109.5
H12A C12 H12C . . 109.5
H12B C12 H12C . . 109.5
C18 C13 C14 . . 123.85(12)
C18 C13 O4 . . 118.62(12)
C14 C13 O4 . . 117.41(12)
C15 C14 C13 . . 116.69(14)
C15 C14 C19 . . 122.34(13)
C13 C14 C19 . . 120.93(12)
C16 C15 C14 . . 121.31(14)
C16 C15 H15A . . 119.3
C14 C15 H15A . . 119.3
C17 C16 C15 . . 120.02(13)
C17 C16 H16A . . 120.0
C15 C16 H16A . . 120.0
C16 C17 C18 . . 121.53(14)
C16 C17 H17A . . 119.2
C18 C17 H17A . . 119.2
C13 C18 C17 . . 116.54(13)
C13 C18 C22 . . 123.47(12)
C17 C18 C22 . . 119.98(13)
C14 C19 C20 . . 112.92(13)
C14 C19 C21 . . 110.20(13)
C20 C19 C21 . . 110.81(14)
C14 C19 H19A . . 107.6
C20 C19 H19A . . 107.6
C21 C19 H19A . . 107.6
C19 C20 H20A . . 109.5
C19 C20 H20B . . 109.5
H20A C20 H20B . . 109.5
C19 C20 H20C . . 109.5
H20A C20 H20C . . 109.5
H20B C20 H20C . . 109.5
C19 C21 H21A . . 109.5
C19 C21 H21B . . 109.5
H21A C21 H21B . . 109.5
C19 C21 H21C . . 109.5
H21A C21 H21C . . 109.5
H21B C21 H21C . . 109.5
C18 C22 C23 . . 111.28(13)
C18 C22 C24 . . 110.62(12)
C23 C22 C24 . . 110.64(13)
C18 C22 H22A . . 108.1
C23 C22 H22A . . 108.1
C24 C22 H22A . . 108.1
C22 C23 H23A . . 109.5
C22 C23 H23B . . 109.5
H23A C23 H23B . . 109.5
C22 C23 H23C . . 109.5
H23A C23 H23C . . 109.5
H23B C23 H23C . . 109.5
C22 C24 H24A . . 109.5
C22 C24 H24B . . 109.5
H24A C24 H24B . . 109.5
C22 C24 H24C . . 109.5
H24A C24 H24C . . 109.5
H24B C24 H24C . . 109.5
O5 C25 H25A . . 109.5
O5 C25 H25B . . 109.5
H25A C25 H25B . . 109.5
O5 C25 H25C . . 109.5
H25A C25 H25C . . 109.5
H25B C25 H25C . . 109.5
O6 C26 H26A . . 109.5
O6 C26 H26B . . 109.5
H26A C26 H26B . . 109.5
O6 C26 H26C . . 109.5
H26A C26 H26C . . 109.5
H26B C26 H26C . . 109.5
C27 O7 H30 . . 111(2)
O7 C27 H27A . . 109.5
O7 C27 H27B . . 109.5
H27A C27 H27B . . 109.5
O7 C27 H27C . . 109.5
H27A C27 H27C . . 109.5
H27B C27 H27C . . 109.5

loop_
_geom_bond_atom_site_label_1
_geom_bond_atom_site_label_2
_geom_bond_site_symmetry_2
_geom_bond_distance
Y1 O1 2_655 2.2411(9)
Y1 O1 . 2.2411(9)
Y1 O5 . 2.3776(12)
Y1 O5 2_655 2.3776(12)
Y1 O6 . 2.3835(12)
Y1 O6 2_655 2.3835(12)
Y1 Cl1 . 2.6199(6)
P1 O2 . 1.4927(10)
P1 O1 . 1.5095(10)
P1 O3 . 1.5873(10)
P1 O4 . 1.5895(10)
O3 C1 . 1.4104(16)
O4 C13 . 1.4087(16)
O5 C25 . 1.4247(19)
O5 H28 . 0.80(3)
O6 C26 . 1.432(2)
O6 H29 . 0.79(3)
C1 C2 . 1.397(2)
C1 C6 . 1.4011(19)
C2 C3 . 1.401(2)
C2 C7 . 1.515(2)
C3 C4 . 1.388(2)
C3 H3A . 0.9500
C4 C5 . 1.385(2)
C4 H4A . 0.9500
C5 C6 . 1.3993(19)
C5 H5A . 0.9500
C6 C10 . 1.521(2)
C7 C9 . 1.531(2)
C7 C8 . 1.531(2)
C7 H7A . 1.0000
C8 H8A . 0.9800
C8 H8B . 0.9800
C8 H8C . 0.9800
C9 H9A . 0.9800
C9 H9B . 0.9800
C9 H9C . 0.9800
C10 C11 . 1.533(2)
C10 C12 . 1.538(2)
C10 H10A . 1.0000
C11 H11A . 0.9800
C11 H11B . 0.9800
C11 H11C . 0.9800
C12 H12A . 0.9800
C12 H12B . 0.9800
C12 H12C . 0.9800
C13 C18 . 1.395(2)
C13 C14 . 1.4052(19)
C14 C15 . 1.394(2)
C14 C19 . 1.520(2)
C15 C16 . 1.390(2)
C15 H15A . 0.9500
C16 C17 . 1.382(2)
C16 H16A . 0.9500
C17 C18 . 1.4006(19)
C17 H17A . 0.9500
C18 C22 . 1.521(2)
C19 C20 . 1.532(2)
C19 C21 . 1.532(2)
C19 H19A . 1.0000
C20 H20A . 0.9800
C20 H20B . 0.9800
C20 H20C . 0.9800
C21 H21A . 0.9800
C21 H21B . 0.9800
C21 H21C . 0.9800
C22 C23 . 1.533(2)
C22 C24 . 1.537(2)
C22 H22A . 1.0000
C23 H23A . 0.9800
C23 H23B . 0.9800
C23 H23C . 0.9800
C24 H24A . 0.9800
C24 H24B . 0.9800
C24 H24C . 0.9800
C25 H25A . 0.9800
C25 H25B . 0.9800
C25 H25C . 0.9800
C26 H26A . 0.9800
C26 H26B . 0.9800
C26 H26C . 0.9800
O7 C27 . 1.420(3)
O7 H30 . 0.77(3)
C27 H27A . 0.9800
C27 H27B . 0.9800
C27 H27C . 0.9800

loop_
_geom_hbond_atom_site_label_D
_geom_hbond_atom_site_label_H
_geom_hbond_atom_site_label_A
_geom_hbond_site_symmetry_A
_geom_hbond_distance_DH
_geom_hbond_distance_HA
_geom_hbond_distance_DA
_geom_hbond_angle_DHA
O5 H28 O2 . 0.80(3) 1.83(3) 2.6179(15) 166(3)
O7 H30 O2 . 0.77(3) 2.06(3) 2.8150(18) 168(3)
O6 H29 O7 4_645 0.79(3) 2.09(3) 2.813(2) 151(3)
O6 H29 Cl1 . 0.79(3) 2.54(3) 2.9173(14) 111(2)

loop_
_geom_torsion_atom_site_label_1
_geom_torsion_atom_site_label_2
_geom_torsion_atom_site_label_3
_geom_torsion_atom_site_label_4
_geom_torsion
O2 P1 O1 Y1 -15.49(12)
O3 P1 O1 Y1 106.46(10)
O4 P1 O1 Y1 -144.04(9)
O2 P1 O3 C1 -145.88(10)
O1 P1 O3 C1 88.41(11)
O4 P1 O3 C1 -27.55(11)
O2 P1 O4 C13 -77.23(11)
O1 P1 O4 C13 51.65(12)
O3 P1 O4 C13 169.09(10)
P1 O3 C1 C2 -96.27(13)
P1 O3 C1 C6 87.60(14)
C6 C1 C2 C3 0.3(2)
O3 C1 C2 C3 -175.53(12)
C6 C1 C2 C7 178.01(13)
O3 C1 C2 C7 2.13(19)
C1 C2 C3 C4 -1.0(2)
C7 C2 C3 C4 -178.65(13)
C2 C3 C4 C5 0.5(2)
C3 C4 C5 C6 0.7(2)
C4 C5 C6 C1 -1.3(2)
C4 C5 C6 C10 177.70(13)
C2 C1 C6 C5 0.8(2)
O3 C1 C6 C5 176.65(11)
C2 C1 C6 C10 -178.21(12)
O3 C1 C6 C10 -2.32(18)
C1 C2 C7 C9 135.76(15)
C3 C2 C7 C9 -46.68(19)
C1 C2 C7 C8 -99.98(17)
C3 C2 C7 C8 77.58(19)
C5 C6 C10 C11 -64.69(17)
C1 C6 C10 C11 114.25(15)
C5 C6 C10 C12 57.55(16)
C1 C6 C10 C12 -123.51(14)
P1 O4 C13 C18 88.17(14)
P1 O4 C13 C14 -95.67(13)
C18 C13 C14 C15 -1.8(2)
O4 C13 C14 C15 -177.71(11)
C18 C13 C14 C19 176.04(13)
O4 C13 C14 C19 0.09(18)
C13 C14 C15 C16 -0.4(2)
C19 C14 C15 C16 -178.13(13)
C14 C15 C16 C17 1.3(2)
C15 C16 C17 C18 -0.3(2)
C14 C13 C18 C17 2.8(2)
O4 C13 C18 C17 178.65(11)
C14 C13 C18 C22 -176.36(13)
O4 C13 C18 C22 -0.47(19)
C16 C17 C18 C13 -1.7(2)
C16 C17 C18 C22 177.48(13)
C15 C14 C19 C20 -28.0(2)
C13 C14 C19 C20 154.34(14)
C15 C14 C19 C21 96.53(17)
C13 C14 C19 C21 -81.15(16)
C13 C18 C22 C23 -116.50(15)
C17 C18 C22 C23 64.41(17)
C13 C18 C22 C24 120.08(15)
C17 C18 C22 C24 -59.01(18)
